data_1519205
loop_
_publ_author_name
'Rossi, S.'
'Kilburn, J. D.'
'Hursthouse, Michael B.'
'Douheret, D.'
'Coles, Simon J.'

_publ_section_title
;
 t-Butyl-2-(2-(ethoxycarbothioylamino)-3-pyridyloxy)acetate
;
_journal_name_full 'Crystal Structure Report Archive'
_journal_page_first 106
_journal_year 1999
_chemical_formula_sum 'C14 H21 N3 O3 S'
_chemical_formula_weight 311.40
_space_group_IT_number 2
_symmetry_cell_setting triclinic
_symmetry_space_group_name_Hall '-P 1'
_symmetry_space_group_name_H-M 'P -1'
_atom_sites_solution_hydrogens geom
_atom_sites_solution_primary direct
_atom_sites_solution_secondary difmap
_cell_angle_alpha 76.85(3)
_cell_angle_beta 81.35(3)
_cell_angle_gamma 72.12(3)
_cell_formula_units_Z 4
_cell_length_a 10.661(2)
_cell_length_b 11.852(2)
_cell_length_c 13.501(3)
_cell_measurement_reflns_used 20603
_cell_measurement_temperature 150(2)
_cell_measurement_theta_max 26.00
_cell_measurement_theta_min 1.84
_cell_volume 1575.0(6)
_computing_cell_refinement 'DENZO (Otwinowski & Minor, 1997) & COLLECT (Hooft, 1998)'
_computing_data_collection 'COLLECT (Hooft, 1998)'
_computing_data_reduction 'DENZO (Otwinowski & Minor, 1997) & COLLECT (Hooft, 1998)'
_computing_molecular_graphics 'CAMERON (Watkin, Pearce 1995)'
_computing_structure_refinement 'SHELXL-97 (Sheldrick, 1997)'
_computing_structure_solution 'SHELXS-97 (Sheldrick, 1990)'
_diffrn_ambient_temperature 150(2)
_diffrn_detector_area_resol_mean 9.091
_diffrn_measured_fraction_theta_full 0.999
_diffrn_measured_fraction_theta_max 0.999
_diffrn_measurement_device_type 'Nonius KappaCCD Area Detector'
_diffrn_measurement_method 'Phi and Omega scans to fill Ewald Sphere'
_diffrn_radiation_monochromator graphite
_diffrn_radiation_source 'Nonius FR591 rotating anode'
_diffrn_radiation_type MoK\a
_diffrn_radiation_wavelength 0.71073
_diffrn_reflns_av_R_equivalents 0.0465
_diffrn_reflns_av_sigmaI/netI 0.0479
_diffrn_reflns_limit_h_max 13
_diffrn_reflns_limit_h_min -13
_diffrn_reflns_limit_k_max 14
_diffrn_reflns_limit_k_min -14
_diffrn_reflns_limit_l_max 16
_diffrn_reflns_limit_l_min -16
_diffrn_reflns_number 20603
_diffrn_reflns_theta_full 26.00
_diffrn_reflns_theta_max 26.00
_diffrn_reflns_theta_min 1.84
_exptl_absorpt_coefficient_mu 0.219
_exptl_absorpt_correction_T_max 0.986
_exptl_absorpt_correction_T_min 0.879
_exptl_absorpt_correction_type multi-scan
_exptl_absorpt_process_details 'SORTAV (Blessing, 1997)'
_exptl_crystal_colour colourless
_exptl_crystal_density_diffrn 1.313
_exptl_crystal_density_method 'not measured'
_exptl_crystal_description block
_exptl_crystal_F_000 664
_exptl_crystal_size_max 0.2
_exptl_crystal_size_mid 0.1
_exptl_crystal_size_min 0.1
_refine_diff_density_max 0.658
_refine_diff_density_min -0.915
_refine_diff_density_rms 0.103
_refine_ls_extinction_coef 0.007(2)
_refine_ls_extinction_expression Fc^*^=kFc[1+0.001xFc^2^\l^3^/sin(2\q)]^-1/4^
_refine_ls_extinction_method SHELXL
_refine_ls_goodness_of_fit_ref 1.192
_refine_ls_hydrogen_treatment constr
_refine_ls_matrix_type full
_refine_ls_number_parameters 388
_refine_ls_number_reflns 6191
_refine_ls_number_restraints 0
_refine_ls_restrained_S_all 1.192
_refine_ls_R_factor_all 0.0681
_refine_ls_R_factor_gt 0.0522
_refine_ls_shift/su_max 0.038
_refine_ls_shift/su_mean 0.001
_refine_ls_structure_factor_coef Fsqd
_refine_ls_weighting_details 'calc w=1/[\s^2^(Fo^2^)+(0.1000P)^2^+0.0000P] where P=(Fo^2^+2Fc^2^)/3'
_refine_ls_weighting_scheme calc
_refine_ls_wR_factor_gt 0.1532
_refine_ls_wR_factor_ref 0.1652
_reflns_number_gt 4949
_reflns_number_total 6191
_reflns_threshold_expression >2sigma(I)
_cod_data_source_file eCrystal-106.cif
_cod_data_source_block 99sot062
_cod_depositor_comments
;
Citation :
Rossi, S. and Kilburn, J. D. and Hursthouse, Michael B. and Douheret, D. and 
Coles, Simon J. (1999) 
University of Southampton, Crystal Structure Report Archive. 
(doi:10.5258/ecrystals/106)

More at:
http://ecrystals.chem.soton.ac.uk/106/

The following automatic conversions were performed:

'_symmetry_cell_setting' value 'Triclinic' changed to 'triclinic'
according to the built-in table from CIF Core dictionary named
'cif_core.dic' version 2.4.1 from 2010-06-29.

Automatic conversion script
Id: cif_fix_values 3105 2015-03-04 15:46:00Z robertas 
;
_cod_original_cell_volume 1575.1(5)
_cod_original_sg_symbol_H-M P-1
_cod_database_code 1519205

loop_
_symmetry_equiv_pos_as_xyz
'x, y, z'
'-x, -y, -z'

loop_
_atom_site_label
_atom_site_type_symbol
_atom_site_fract_x
_atom_site_fract_y
_atom_site_fract_z
_atom_site_U_iso_or_equiv
_atom_site_adp_type
_atom_site_occupancy
_atom_site_symmetry_multiplicity
_atom_site_calc_flag
_atom_site_refinement_flags
_atom_site_disorder_assembly
_atom_site_disorder_group
S1 S 0.26281(6) 0.26433(5) 0.36041(4) 0.02859(19) Uani 1 1 d . . .
S2 S 0.58596(5) 0.23711(5) 0.77624(5) 0.02896(19) Uani 1 1 d . . .
O1 O 0.04947(14) 0.34602(13) 0.62645(12) 0.0253(4) Uani 1 1 d . . .
O2 O 0.03554(14) 0.38649(14) 0.82005(12) 0.0283(4) Uani 1 1 d . . .
O3 O -0.18714(13) 0.46374(13) 0.82071(11) 0.0252(4) Uani 1 1 d . . .
N1 N 0.32975(14) 0.06836(13) 0.50639(11) 0.0110(3) Uani 1 1 d . . .
H1 H 0.3405 0.0355 0.5694 0.013 Uiso 1 1 calc R . .
N2 N 0.29676(16) 0.23833(15) 0.55714(13) 0.0221(4) Uani 1 1 d . . .
H2 H 0.3213 0.1910 0.6136 0.027 Uiso 1 1 calc R . .
N3 N 0.34790(17) 0.42436(16) 0.51736(14) 0.0262(4) Uani 1 1 d . . .
N4 N 0.38394(14) 0.43715(13) 0.76871(12) 0.0102(3) Uani 1 1 d . . .
H4 H 0.3012 0.4727 0.7802 0.012 Uiso 1 1 calc R . .
N5 N 0.32614(16) 0.26881(15) 0.80970(13) 0.0223(4) Uani 1 1 d . . .
H5 H 0.2470 0.3166 0.8106 0.027 Uiso 1 1 calc R . .
N6 N 0.35824(16) 0.08615(16) 0.75673(14) 0.0239(4) Uani 1 1 d . . .
O5 O 0.08680(15) 0.12372(15) 1.06432(13) 0.0334(4) Uani 1 1 d . . .
O4 O 0.33225(14) 0.15089(13) 1.00732(11) 0.0236(3) Uani 1 1 d . . .
O6 O 0.14635(13) 0.02384(13) 1.22208(11) 0.0257(4) Uani 1 1 d . . .
C1 C 0.29710(19) 0.18897(19) 0.47740(16) 0.0214(5) Uani 1 1 d . . .
C2 C 0.3469(2) -0.00649(19) 0.43122(17) 0.0260(5) Uani 1 1 d . . .
H2A H 0.4274 -0.0055 0.3871 0.031 Uiso 1 1 calc R . .
H2B H 0.2727 0.0232 0.3894 0.031 Uiso 1 1 calc R . .
C3 C 0.3548(2) -0.1320(2) 0.48865(18) 0.0313(5) Uani 1 1 d . . .
H3A H 0.4259 -0.1588 0.5321 0.047 Uiso 1 1 calc R . .
H3B H 0.3705 -0.1852 0.4412 0.047 Uiso 1 1 calc R . .
H3C H 0.2729 -0.1325 0.5294 0.047 Uiso 1 1 calc R . .
C4 C 0.2578(2) 0.36535(19) 0.55358(16) 0.0215(5) Uani 1 1 d . . .
C5 C 0.3117(2) 0.5433(2) 0.51661(17) 0.0269(5) Uani 1 1 d . . .
H5A H 0.3733 0.5861 0.4909 0.032 Uiso 1 1 calc R . .
C6 C 0.1867(2) 0.6051(2) 0.55235(17) 0.0265(5) Uani 1 1 d . . .
H6 H 0.1652 0.6879 0.5501 0.032 Uiso 1 1 calc R . .
C7 C 0.0942(2) 0.54289(19) 0.59142(17) 0.0252(5) Uani 1 1 d . . .
H7 H 0.0101 0.5823 0.6170 0.030 Uiso 1 1 calc R . .
C8 C 0.12995(19) 0.42037(18) 0.59151(16) 0.0211(5) Uani 1 1 d . . .
C9 C -0.0767(2) 0.3969(2) 0.67505(17) 0.0242(5) Uani 1 1 d . . .
H9A H -0.1323 0.3443 0.6798 0.029 Uiso 1 1 calc R . .
H9B H -0.1184 0.4744 0.6340 0.029 Uiso 1 1 calc R . .
C10 C -0.06624(19) 0.41381(18) 0.78026(16) 0.0214(5) Uani 1 1 d . . .
C11 C -0.2066(2) 0.5008(2) 0.92125(18) 0.0302(5) Uani 1 1 d . . .
C12 C -0.1708(3) 0.3882(2) 1.00372(19) 0.0400(6) Uani 1 1 d . . .
H12A H -0.2215 0.3352 0.9999 0.060 Uiso 1 1 calc R . .
H12B H -0.1900 0.4107 1.0695 0.060 Uiso 1 1 calc R . .
H12C H -0.0782 0.3476 0.9939 0.060 Uiso 1 1 calc R . .
C13 C -0.3528(2) 0.5651(3) 0.9304(2) 0.0462(7) Uani 1 1 d . . .
H13A H -0.3741 0.6287 0.8719 0.069 Uiso 1 1 calc R . .
H13B H -0.3748 0.5988 0.9912 0.069 Uiso 1 1 calc R . .
H13C H -0.4022 0.5087 0.9339 0.069 Uiso 1 1 calc R . .
C14 C -0.1275(2) 0.5882(2) 0.9173(2) 0.0344(6) Uani 1 1 d . . .
H14A H -0.0350 0.5455 0.9162 0.052 Uiso 1 1 calc R . .
H14B H -0.1537 0.6250 0.9764 0.052 Uiso 1 1 calc R . .
H14C H -0.1436 0.6497 0.8568 0.052 Uiso 1 1 calc R . .
C15 C 0.4281(2) 0.31670(18) 0.78514(16) 0.0216(5) Uani 1 1 d . . .
C16 C 0.4775(2) 0.50746(19) 0.73122(18) 0.0271(5) Uani 1 1 d . . .
H16A H 0.5099 0.5010 0.6611 0.032 Uiso 1 1 calc R . .
H16B H 0.5523 0.4778 0.7724 0.032 Uiso 1 1 calc R . .
C17 C 0.4067(2) 0.6359(2) 0.7378(2) 0.0325(5) Uani 1 1 d . . .
H17A H 0.3313 0.6635 0.6984 0.049 Uiso 1 1 calc R . .
H17B H 0.4654 0.6851 0.7114 0.049 Uiso 1 1 calc R . .
H17C H 0.3777 0.6417 0.8078 0.049 Uiso 1 1 calc R . .
C18 C 0.34403(19) 0.14224(18) 0.83428(16) 0.0199(4) Uani 1 1 d . . .
C19 C 0.3742(2) -0.03282(19) 0.77709(17) 0.0252(5) Uani 1 1 d . . .
H19 H 0.3857 -0.0728 0.7231 0.030 Uiso 1 1 calc R . .
C20 C 0.3743(2) -0.09857(19) 0.87599(18) 0.0260(5) Uani 1 1 d . . .
H20 H 0.3853 -0.1813 0.8878 0.031 Uiso 1 1 calc R . .
C21 C 0.35806(19) -0.04102(19) 0.95686(17) 0.0238(5) Uani 1 1 d . . .
H21 H 0.3568 -0.0838 1.0237 0.029 Uiso 1 1 calc R . .
C22 C 0.34355(19) 0.08250(19) 0.93638(16) 0.0210(5) Uani 1 1 d . . .
C23 C 0.3043(2) 0.09736(19) 1.11072(16) 0.0227(5) Uani 1 1 d . . .
H23A H 0.3134 0.1472 1.1556 0.027 Uiso 1 1 calc R . .
H23B H 0.3673 0.0184 1.1273 0.027 Uiso 1 1 calc R . .
C24 C 0.1648(2) 0.08448(19) 1.12755(17) 0.0237(5) Uani 1 1 d . . .
C25 C 0.0179(2) -0.0028(2) 1.25785(19) 0.0292(5) Uani 1 1 d . . .
C26 C -0.0071(2) -0.0791(2) 1.1912(2) 0.0363(6) Uani 1 1 d . . .
H26A H -0.0359 -0.0288 1.1275 0.054 Uiso 1 1 calc R . .
H26B H -0.0743 -0.1162 1.2252 0.054 Uiso 1 1 calc R . .
H26C H 0.0731 -0.1406 1.1785 0.054 Uiso 1 1 calc R . .
C27 C -0.0901(2) 0.1157(2) 1.2603(2) 0.0429(7) Uani 1 1 d . . .
H27A H -0.0617 0.1653 1.2943 0.064 Uiso 1 1 calc R . .
H27B H -0.1693 0.0995 1.2964 0.064 Uiso 1 1 calc R . .
H27C H -0.1075 0.1572 1.1917 0.064 Uiso 1 1 calc R . .
C28 C 0.0425(3) -0.0758(3) 1.3651(2) 0.0438(7) Uani 1 1 d . . .
H28A H 0.1218 -0.1415 1.3623 0.066 Uiso 1 1 calc R . .
H28B H -0.0310 -0.1074 1.3929 0.066 Uiso 1 1 calc R . .
H28C H 0.0521 -0.0247 1.4076 0.066 Uiso 1 1 calc R . .

loop_
_atom_site_aniso_label
_atom_site_aniso_U_11
_atom_site_aniso_U_22
_atom_site_aniso_U_33
_atom_site_aniso_U_23
_atom_site_aniso_U_13
_atom_site_aniso_U_12
S1 0.0372(3) 0.0233(3) 0.0218(3) -0.0025(2) -0.0060(2) -0.0033(2)
S2 0.0213(3) 0.0225(3) 0.0385(4) -0.0010(2) -0.0014(2) -0.0036(2)
O1 0.0258(8) 0.0205(8) 0.0292(9) -0.0075(6) 0.0049(6) -0.0073(6)
O2 0.0207(8) 0.0324(9) 0.0288(9) -0.0044(7) -0.0040(6) -0.0035(6)
O3 0.0207(7) 0.0315(9) 0.0233(8) -0.0091(7) -0.0009(6) -0.0048(6)
N1 0.0192(8) 0.0059(7) 0.0064(8) -0.0005(6) -0.0021(6) -0.0013(6)
N2 0.0274(9) 0.0178(9) 0.0178(9) -0.0019(7) -0.0015(7) -0.0028(7)
N3 0.0298(10) 0.0240(10) 0.0241(10) -0.0045(8) -0.0010(7) -0.0073(8)
N4 0.0065(7) 0.0040(7) 0.0178(8) -0.0015(6) 0.0020(6) -0.0001(5)
N5 0.0202(9) 0.0172(9) 0.0252(10) -0.0010(7) -0.0001(7) -0.0023(7)
N6 0.0235(9) 0.0258(10) 0.0224(10) -0.0039(8) -0.0017(7) -0.0080(7)
O5 0.0274(8) 0.0374(10) 0.0309(10) 0.0019(7) -0.0089(7) -0.0061(7)
O4 0.0296(8) 0.0214(8) 0.0197(8) -0.0040(6) 0.0010(6) -0.0084(6)
O6 0.0229(7) 0.0296(9) 0.0236(8) -0.0021(6) 0.0008(6) -0.0095(6)
C1 0.0171(10) 0.0227(11) 0.0242(12) -0.0058(9) 0.0005(8) -0.0054(8)
C2 0.0330(12) 0.0249(12) 0.0226(12) -0.0103(9) 0.0021(9) -0.0099(9)
C3 0.0371(13) 0.0241(12) 0.0324(14) -0.0083(10) 0.0001(10) -0.0076(10)
C4 0.0264(11) 0.0198(11) 0.0175(11) -0.0028(8) -0.0031(8) -0.0051(8)
C5 0.0318(12) 0.0262(12) 0.0249(12) -0.0045(9) 0.0003(9) -0.0132(10)
C6 0.0351(12) 0.0182(11) 0.0256(12) -0.0046(9) -0.0055(9) -0.0052(9)
C7 0.0275(11) 0.0238(12) 0.0222(12) -0.0042(9) -0.0010(8) -0.0049(9)
C8 0.0247(10) 0.0213(11) 0.0174(11) -0.0024(8) -0.0028(8) -0.0069(8)
C9 0.0196(10) 0.0246(11) 0.0277(12) -0.0070(9) 0.0025(8) -0.0061(8)
C10 0.0194(10) 0.0185(11) 0.0248(12) -0.0023(8) -0.0005(8) -0.0052(8)
C11 0.0261(11) 0.0422(14) 0.0225(12) -0.0110(10) -0.0024(9) -0.0063(10)
C12 0.0406(14) 0.0542(17) 0.0267(14) -0.0012(11) -0.0013(10) -0.0208(12)
C13 0.0264(13) 0.075(2) 0.0352(15) -0.0277(14) 0.0020(10) -0.0020(12)
C14 0.0354(13) 0.0329(13) 0.0348(14) -0.0126(11) -0.0092(10) -0.0022(10)
C15 0.0268(11) 0.0221(11) 0.0166(11) -0.0033(8) -0.0022(8) -0.0080(9)
C16 0.0299(12) 0.0238(12) 0.0304(13) -0.0037(9) 0.0007(9) -0.0145(9)
C17 0.0363(13) 0.0244(12) 0.0383(14) -0.0040(10) -0.0045(10) -0.0118(10)
C18 0.0162(9) 0.0198(11) 0.0223(11) -0.0030(8) 0.0000(8) -0.0046(8)
C19 0.0250(11) 0.0253(12) 0.0277(12) -0.0085(9) 0.0002(9) -0.0092(9)
C20 0.0256(11) 0.0185(11) 0.0330(13) -0.0032(9) -0.0023(9) -0.0065(9)
C21 0.0229(11) 0.0227(12) 0.0244(12) 0.0004(9) -0.0018(8) -0.0079(8)
C22 0.0172(10) 0.0216(11) 0.0236(12) -0.0045(9) -0.0006(8) -0.0052(8)
C23 0.0241(11) 0.0236(11) 0.0189(11) -0.0030(8) -0.0017(8) -0.0057(8)
C24 0.0252(11) 0.0199(11) 0.0241(12) -0.0048(9) -0.0015(9) -0.0034(9)
C25 0.0213(11) 0.0339(13) 0.0335(13) -0.0062(10) 0.0029(9) -0.0125(9)
C26 0.0343(13) 0.0393(15) 0.0397(15) -0.0078(11) -0.0032(10) -0.0167(11)
C27 0.0267(13) 0.0484(17) 0.0546(18) -0.0211(13) 0.0080(11) -0.0094(11)
C28 0.0459(15) 0.0609(19) 0.0291(14) -0.0015(12) 0.0030(11) -0.0296(14)

loop_
_atom_type_symbol
_atom_type_description
_atom_type_scat_dispersion_real
_atom_type_scat_dispersion_imag
_atom_type_scat_source
C C 0.0033 0.0016 'International Tables Vol C Tables 4.2.6.8 and 6.1.1.4'
H H 0.0000 0.0000 'International Tables Vol C Tables 4.2.6.8 and 6.1.1.4'
N N 0.0061 0.0033 'International Tables Vol C Tables 4.2.6.8 and 6.1.1.4'
O O 0.0106 0.0060 'International Tables Vol C Tables 4.2.6.8 and 6.1.1.4'
S S 0.1246 0.1234 'International Tables Vol C Tables 4.2.6.8 and 6.1.1.4'

loop_
_geom_angle_atom_site_label_1
_geom_angle_atom_site_label_2
_geom_angle_atom_site_label_3
_geom_angle
_geom_angle_site_symmetry_1
_geom_angle_site_symmetry_3
C8 O1 C9 117.13(16) . .
C10 O3 C11 120.81(16) . .
C1 N1 C2 119.84(17) . .
C1 N2 C4 123.44(17) . .
C4 N3 C5 117.46(19) . .
C15 N4 C16 119.16(16) . .
C15 N5 C18 122.45(17) . .
C18 N6 C19 118.55(19) . .
C22 O4 C23 116.34(16) . .
C24 O6 C25 119.88(16) . .
N2 C1 N1 109.35(18) . .
N2 C1 S1 125.64(16) . .
N1 C1 S1 125.00(17) . .
N1 C2 C3 107.07(18) . .
N3 C4 C8 123.4(2) . .
N3 C4 N2 117.74(18) . .
C8 C4 N2 118.77(18) . .
N3 C5 C6 122.9(2) . .
C7 C6 C5 119.4(2) . .
C6 C7 C8 118.3(2) . .
O1 C8 C7 125.50(18) . .
O1 C8 C4 115.96(18) . .
C7 C8 C4 118.54(19) . .
O1 C9 C10 111.66(17) . .
O2 C10 O3 126.5(2) . .
O2 C10 C9 124.87(19) . .
O3 C10 C9 108.66(17) . .
O3 C11 C13 102.69(18) . .
O3 C11 C14 109.32(19) . .
C13 C11 C14 110.0(2) . .
O3 C11 C12 108.8(2) . .
C13 C11 C12 111.6(2) . .
C14 C11 C12 113.8(2) . .
N4 C15 N5 110.19(17) . .
N4 C15 S2 125.18(16) . .
N5 C15 S2 124.63(16) . .
N4 C16 C17 107.60(18) . .
N6 C18 C22 122.98(19) . .
N6 C18 N5 116.93(18) . .
C22 C18 N5 120.08(19) . .
N6 C19 C20 122.1(2) . .
C21 C20 C19 119.8(2) . .
C20 C21 C22 118.6(2) . .
O4 C22 C21 125.54(19) . .
O4 C22 C18 116.41(18) . .
C21 C22 C18 118.0(2) . .
O4 C23 C24 110.48(17) . .
O5 C24 O6 127.2(2) . .
O5 C24 C23 123.9(2) . .
O6 C24 C23 108.91(17) . .
O6 C25 C26 109.58(19) . .
O6 C25 C28 102.10(17) . .
C26 C25 C28 110.5(2) . .
O6 C25 C27 108.87(19) . .
C26 C25 C27 113.8(2) . .
C28 C25 C27 111.4(2) . .

loop_
_geom_bond_atom_site_label_1
_geom_bond_atom_site_label_2
_geom_bond_distance
_geom_bond_site_symmetry_2
S1 C1 1.661(2) .
S2 C15 1.659(2) .
O1 C8 1.374(3) .
O1 C9 1.421(2) .
O2 C10 1.205(2) .
O3 C10 1.333(2) .
O3 C11 1.486(3) .
N1 C1 1.341(3) .
N1 C2 1.451(3) .
N2 C1 1.336(3) .
N2 C4 1.425(3) .
N3 C4 1.329(3) .
N3 C5 1.341(3) .
N4 C15 1.335(3) .
N4 C16 1.453(3) .
N5 C15 1.341(3) .
N5 C18 1.419(3) .
N6 C18 1.330(3) .
N6 C19 1.335(3) .
O5 C24 1.197(3) .
O4 C22 1.359(3) .
O4 C23 1.424(3) .
O6 C24 1.334(3) .
O6 C25 1.485(3) .
C2 C3 1.496(3) .
C4 C8 1.394(3) .
C5 C6 1.383(3) .
C6 C7 1.381(3) .
C7 C8 1.383(3) .
C9 C10 1.504(3) .
C11 C13 1.510(3) .
C11 C14 1.512(4) .
C11 C12 1.518(3) .
C16 C17 1.494(3) .
C18 C22 1.399(3) .
C19 C20 1.384(3) .
C20 C21 1.377(3) .
C21 C22 1.390(3) .
C23 C24 1.519(3) .
C25 C26 1.513(4) .
C25 C28 1.523(4) .
C25 C27 1.522(3) .
